data_4346850
loop_
_publ_author_name
'Yadav, Munendra'
'Bhunia, Asamanjoy'
'Jana, Salil K.'
'Roesky, Peter W.'

_publ_section_title
;
 Manganese- and Lanthanide-Based 1D Chiral Coordination Polymers as an
 Enantioselective Catalyst for Sulfoxidation.
;
_journal_issue 6
_journal_name_full 'Inorganic chemistry'
_journal_page_first 2701
_journal_page_last 2708
_journal_paper_doi 10.1021/acs.inorgchem.5b02234
_journal_volume 55
_journal_year 2016
_chemical_absolute_configuration rmad
_chemical_formula_moiety 'C62 H82 Cl2 Mn2 N12 O26 Pr2, (H2O)'
_chemical_formula_sum 'C62 H84 Cl2 Mn2 N12 O27 Pr2'
_chemical_formula_weight 1891.99
_space_group_crystal_system monoclinic
_space_group_IT_number 5
_space_group_name_Hall 'C 2y'
_space_group_name_H-M_alt 'C 1 2 1'
_atom_sites_solution_hydrogens geom
_atom_sites_solution_primary direct
_audit_creation_date 2015-04-05
_audit_creation_method
;
Olex2 1.2
(compiled 2015.01.26 svn.r3150 for OlexSys, GUI svn.r4998)
;
_cell_angle_alpha 90
_cell_angle_beta 114.88(3)
_cell_angle_gamma 90
_cell_formula_units_Z 4
_cell_length_a 32.726(7)
_cell_length_b 10.721(2)
_cell_length_c 25.497(5)
_cell_measurement_reflns_used 72916
_cell_measurement_temperature 150(2)
_cell_measurement_theta_max 27.21
_cell_measurement_theta_min 1.37
_cell_volume 8116(3)
_computing_cell_refinement 'STOE X-AREA'
_computing_data_collection 'STOE X-AREA'
_computing_data_reduction 'STOE X-RED'
_computing_molecular_graphics 'Olex2 (Dolomanov et al., 2009)'
_computing_publication_material 'Olex2 (Dolomanov et al., 2009)'
_computing_structure_refinement 'ShelXL (Sheldrick, 2008)'
_computing_structure_solution 'ShelXS (Sheldrick, 2008)'
_diffrn_ambient_temperature 150.15
_diffrn_measured_fraction_theta_full 1.000
_diffrn_measured_fraction_theta_max 0.994
_diffrn_measurement_device_type 'STOE IPDS 2'
_diffrn_measurement_method 'rotation method'
_diffrn_radiation_monochromator graphite
_diffrn_radiation_type MoK\a
_diffrn_radiation_wavelength 0.71073
_diffrn_reflns_av_R_equivalents 0.0400
_diffrn_reflns_av_unetI/netI 0.0346
_diffrn_reflns_Laue_measured_fraction_full 1.000
_diffrn_reflns_Laue_measured_fraction_max 0.994
_diffrn_reflns_limit_h_max 41
_diffrn_reflns_limit_h_min -41
_diffrn_reflns_limit_k_max 13
_diffrn_reflns_limit_k_min -13
_diffrn_reflns_limit_l_max 32
_diffrn_reflns_limit_l_min -32
_diffrn_reflns_number 58171
_diffrn_reflns_point_group_measured_fraction_full 1.000
_diffrn_reflns_point_group_measured_fraction_max 0.993
_diffrn_reflns_theta_full 25.242
_diffrn_reflns_theta_max 26.772
_diffrn_reflns_theta_min 1.372
_exptl_absorpt_coefficient_mu 1.629
_exptl_absorpt_correction_T_max 0.8892
_exptl_absorpt_correction_T_min 0.7787
_exptl_absorpt_correction_type integration
_exptl_absorpt_process_details numerical
_exptl_crystal_colour brownred
_exptl_crystal_density_diffrn 1.509
_exptl_crystal_description prism
_exptl_crystal_F_000 3640
_exptl_crystal_size_max 0.174
_exptl_crystal_size_mid 0.161
_exptl_crystal_size_min 0.141
_refine_diff_density_max 1.870
_refine_diff_density_min -2.517
_refine_diff_density_rms 0.188
_refine_ls_abs_structure_details
;
 Flack x determined using 7396 quotients [(I+)-(I-)]/[(I+)+(I-)]
 (Parsons and Flack (2004), Acta Cryst. A60, s61).
;
_refine_ls_abs_structure_Flack 0.077(6)
_refine_ls_extinction_method none
_refine_ls_goodness_of_fit_ref 1.255
_refine_ls_hydrogen_treatment constr
_refine_ls_matrix_type full
_refine_ls_number_parameters 924
_refine_ls_number_reflns 17201
_refine_ls_number_restraints 59
_refine_ls_restrained_S_all 1.253
_refine_ls_R_factor_all 0.0778
_refine_ls_R_factor_gt 0.0755
_refine_ls_shift/su_max 0.002
_refine_ls_shift/su_mean 0.000
_refine_ls_structure_factor_coef Fsqd
_refine_ls_weighting_details
;
 w=1/[\s^2^(Fo^2^)+(0.0500P)^2^+175.7091P]
 where P=(Fo^2^+2Fc^2^)/3
;
_refine_ls_weighting_scheme calc
_refine_ls_wR_factor_gt 0.1896
_refine_ls_wR_factor_ref 0.1906
_reflns_Friedel_coverage 0.893
_reflns_Friedel_fraction_full 1.000
_reflns_Friedel_fraction_max 0.991
_reflns_number_gt 16536
_reflns_number_total 17201
_reflns_threshold_expression 'I > 2\s(I)'
_cod_data_source_file ic5b02234_si_002.cif
_cod_data_source_block 1
_cod_database_code 4346850
_shelxl_version_number 2013-2
_shelx_space_group_comment
;
The symmetry employed for this shelxl refinement is uniquely defined
by the following loop, which should always be used as a source of
symmetry information in preference to the above space-group names.
They are only intended as comments.
;
_olex2_refinement_description
;
1. Fixed Uiso
 At 1.2 times of:
  All C(H) groups, All C(H,H) groups
2. Restrained distances
 O25B-C60B
 1.239 with sigma of 0.02
 C60B-N12B
 1.259 with sigma of 0.02
 N12B-C61B
 1.443 with sigma of 0.02
 N12B-C62B
 1.443 with sigma of 0.02
3. Uiso/Uaniso restraints and constraints
C26: within 1.7A with sigma of 0.004 and sigma for terminal atoms of 0.008
: with sigma of 0.1 and sigma for terminal atoms of 0.2
: with sigma of 0.01 and sigma for terminal atoms of 0.02
Uanis(C26) \\sim Ueq: with sigma of 0.001 and sigma for terminal atoms of 0.002
Uanis(O7) \\sim Ueq: with sigma of 0.001 and sigma for terminal atoms of 0.002
Uanis(C48) \\sim Ueq, Uanis(C50) \\sim Ueq, Uanis(C49) \\sim Ueq: with sigma of
0.001 and sigma for terminal atoms of 0.002
Uanis(C48) \\sim Ueq: with sigma of 0.001 and sigma for terminal atoms of 0.002
Uanis(N11) \\sim Ueq, Uanis(C58) \\sim Ueq, Uanis(N10) \\sim Ueq, Uanis(C56)
\\sim Ueq: with sigma of 0.001 and sigma for terminal atoms of 0.002
4. Others
 Fixed Sof: O14B(0.5) C46B(0.5) O21A(0.5) O22A(0.5) O25A(0.5) O26A(0.5)
 N9A(0.5) N12A(0.5) C51A(0.5) C52A(0.5) C53A(0.5) C60A(0.5) C61A(0.5) C62A(0.5)
 O21B(0.5) O25B(0.5) N12B(0.5) C52B(0.5) N9B(0.5) C60B(0.5) C61B(0.5) C62B(0.5)
 O27B(0.5) O27A(0.5) O26B(0.5) O22B(0.5) O14A(0.5) C0AA(0.5) C53B(0.5) C46A(0.5)
5.a Ternary CH refined with riding coordinates:
 C9(H9), C14(H14), C31(H31), C36(H36)
5.b Secondary CH2 refined with riding coordinates:
 C10(H10A,H10B), C11(H11A,H11B), C12(H12A,H12B), C13(H13A,H13B), C32(H32A,
 H32B), C33(H33A,H33B), C34(H34A,H34B), C35(H35A,H35B)
5.c Aromatic/amide H refined with riding coordinates:
 C3(H3), C4(H4), C7(H7), C8(H8), C15(H15), C18(H18), C5AA(H5AA), C21(H21),
 C25(H25), C28(H28), C29(H29), C30(H30), C37(H37), C39(H39), C40(H40), C42(H42)
;
_olex2_submission_special_instructions 'No special instructions were received'

loop_
_space_group_symop_operation_xyz
'x, y, z'
'-x, y, -z'
'x+1/2, y+1/2, z'
'-x+1/2, y+1/2, -z'

loop_
_atom_site_label
_atom_site_type_symbol
_atom_site_fract_x
_atom_site_fract_y
_atom_site_fract_z
_atom_site_U_iso_or_equiv
_atom_site_adp_type
_atom_site_occupancy
_atom_site_site_symmetry_order
_atom_site_calc_flag
_atom_site_refinement_flags_posn
_atom_site_refinement_flags_adp
_atom_site_refinement_flags_occupancy
_atom_site_disorder_assembly
_atom_site_disorder_group
Pr1 Pr 1.01493(3) 1.02607(7) 0.82093(3) 0.02681(19) Uani 1 1 d . . . . .
Pr2 Pr 0.98996(3) 0.81187(9) 0.67284(3) 0.0305(2) Uani 1 1 d . . . . .
Mn1 Mn 1.16510(8) 0.6060(2) 1.07384(10) 0.0322(5) Uani 1 1 d . . . . .
Mn2 Mn 0.81825(9) 1.1793(2) 0.41952(10) 0.0340(6) Uani 1 1 d . . . . .
Cl1 Cl 1.1133(2) 0.4136(7) 1.0391(3) 0.0703(16) Uani 1 1 d . . . . .
Cl2 Cl 0.75671(16) 1.0304(5) 0.4207(2) 0.0487(10) Uani 1 1 d . . . . .
O1 O 1.0571(5) 0.7552(13) 1.2804(6) 0.043(3) Uani 1 1 d . . . . .
O2 O 1.0498(4) 0.8838(11) 1.2094(6) 0.037(3) Uani 1 1 d . . . . .
O3 O 1.1320(4) 0.6856(12) 1.1093(5) 0.038(3) Uani 1 1 d . . . . .
O4 O 1.1360(4) 0.6941(14) 1.0039(5) 0.043(3) Uani 1 1 d . . . . .
O5 O 1.0472(4) 0.6779(12) 0.7468(4) 0.038(3) Uani 1 1 d . . . . .
O6 O 1.0373(3) 0.8261(11) 0.8018(4) 0.030(2) Uani 1 1 d . . . . .
O7 O 0.9567(6) 1.1503(18) 0.7489(8) 0.068(4) Uani 1 1 d . U . . .
O8 O 0.9682(4) 1.0100(14) 0.6954(6) 0.047(3) Uani 1 1 d . . . . .
O9 O 0.8614(4) 1.1337(11) 0.4935(5) 0.039(3) Uani 1 1 d . . . . .
O10 O 0.8417(5) 1.0780(13) 0.3789(6) 0.053(4) Uani 1 1 d . . . . .
O11 O 0.9437(4) 0.9377(14) 0.2930(6) 0.045(3) Uani 1 1 d . . . . .
O12 O 0.9346(4) 1.0759(12) 0.2226(6) 0.039(3) Uani 1 1 d . . . . .
O13 O 0.8680(7) 1.332(2) 0.4129(9) 0.084(5) Uiso 1 1 d . . . . .
O14B O 0.9244(17) 1.443(5) 0.423(2) 0.114(15) Uiso 0.5 1 d . . P A 2
O16 O 1.2167(5) 0.7662(13) 1.1183(7) 0.056(4) Uani 1 1 d . . . . .
O17 O 1.2592(7) 0.923(2) 1.1278(10) 0.104(8) Uani 1 1 d . . . . .
O18 O 1.2454(8) 0.790(2) 1.0574(11) 0.107(8) Uani 1 1 d . . . . .
O19 O 0.9145(5) 0.8218(18) 0.5944(7) 0.069(5) Uani 1 1 d . . . . .
O20 O 0.9732(5) 0.5972(15) 0.6414(6) 0.055(4) Uani 1 1 d . . . . .
O23 O 1.0335(5) 1.2468(15) 0.8530(7) 0.058(4) Uani 1 1 d . . . . .
O24 O 1.0875(6) 1.0083(13) 0.9010(7) 0.074(6) Uani 1 1 d . . . . .
N1 N 1.2030(4) 0.5116(12) 1.1459(5) 0.028(3) Uani 1 1 d . . . . .
N2 N 1.2077(4) 0.5311(18) 1.0458(6) 0.036(3) Uani 1 1 d . . . . .
N3 N 0.7931(4) 1.3153(14) 0.4530(5) 0.025(2) Uani 1 1 d . . . . .
N4 N 0.7745(4) 1.2533(11) 0.3456(5) 0.028(3) Uani 1 1 d . . . . .
N5 N 0.8839(8) 1.3958(18) 0.4336(9) 0.064(5) Uani 1 1 d . . . . .
N6 N 1.2405(5) 0.8310(19) 1.1015(6) 0.047(4) Uani 1 1 d . . . . .
N7 N 0.8514(5) 0.7388(14) 0.5318(7) 0.041(4) Uani 1 1 d . . . . .
N10 N 1.0045(9) 1.432(3) 0.8612(11) 0.082(7) Uani 1 1 d . U . . .
N11 N 1.1495(5) 1.1055(16) 0.9705(7) 0.040(3) Uani 1 1 d . U . . .
C1 C 1.0661(5) 0.7922(17) 1.2395(7) 0.033(4) Uani 1 1 d . . . . .
C2 C 1.1005(5) 0.7177(16) 1.2275(7) 0.032(3) Uani 1 1 d . . . . .
C3 C 1.1289(7) 0.6365(17) 1.2680(8) 0.042(4) Uani 1 1 d . . . . .
H3 H 1.1265 0.6232 1.3034 0.051 Uiso 1 1 calc R . . . .
C4 C 1.1614(6) 0.5736(16) 1.2561(7) 0.037(4) Uani 1 1 d . . . . .
H4 H 1.1822 0.5201 1.2845 0.044 Uiso 1 1 calc R . . . .
C5 C 1.1638(6) 0.5887(17) 1.2016(7) 0.036(4) Uani 1 1 d . . . . .
C6 C 1.1334(5) 0.6664(17) 1.1607(6) 0.033(3) Uani 1 1 d . . . . .
C7 C 1.1024(6) 0.7315(16) 1.1751(7) 0.033(3) Uani 1 1 d . . . . .
H7 H 1.0820 0.7874 1.1476 0.040 Uiso 1 1 calc R . . . .
C8 C 1.1981(5) 0.517(2) 1.1938(6) 0.037(4) Uani 1 1 d . . . . .
H8 H 1.2185 0.4713 1.2260 0.045 Uiso 1 1 calc R . . . .
C9 C 1.2359(5) 0.4277(16) 1.1386(7) 0.034(4) Uani 1 1 d . . . . .
H9 H 1.2203 0.3474 1.1219 0.040 Uiso 1 1 calc R . . . .
C10 C 1.2774(6) 0.398(2) 1.1942(7) 0.043(5) Uani 1 1 d . . . . .
H10A H 1.2682 0.3565 1.2222 0.052 Uiso 1 1 calc R . . . .
H10B H 1.2934 0.4760 1.2120 0.052 Uiso 1 1 calc R . . . .
C11 C 1.3089(6) 0.311(2) 1.1799(8) 0.055(5) Uani 1 1 d . . . . .
H11A H 1.3364 0.2940 1.2154 0.066 Uiso 1 1 calc R . . . .
H11B H 1.2935 0.2312 1.1646 0.066 Uiso 1 1 calc R . . . .
C12 C 1.3219(6) 0.3738(19) 1.1347(8) 0.042(4) Uani 1 1 d . . . . .
H12A H 1.3388 0.4516 1.1509 0.050 Uiso 1 1 calc R . . . .
H12B H 1.3419 0.3173 1.1254 0.050 Uiso 1 1 calc R . . . .
C13 C 1.2804(5) 0.4037(19) 1.0796(7) 0.035(4) Uani 1 1 d . . . . .
H13A H 1.2895 0.4454 1.0515 0.042 Uiso 1 1 calc R . . . .
H13B H 1.2644 0.3257 1.0618 0.042 Uiso 1 1 calc R . . . .
C14 C 1.2495(5) 0.4887(15) 1.0941(6) 0.029(3) Uani 1 1 d . . . . .
H14 H 1.2673 0.5651 1.1126 0.035 Uiso 1 1 calc R . . . .
C15 C 1.1995(5) 0.5116(15) 0.9930(6) 0.026(3) Uani 1 1 d . . . . .
H15 H 1.2202 0.4627 0.9846 0.031 Uiso 1 1 calc R . . . .
C16 C 1.1603(5) 0.5604(14) 0.9455(7) 0.027(3) Uani 1 1 d . . . . .
C17 C 1.1309(5) 0.6466(16) 0.9516(7) 0.029(3) Uani 1 1 d . . . . .
C18 C 1.0964(5) 0.7037(14) 0.9021(6) 0.025(3) Uani 1 1 d . . . . .
H18 H 1.0781 0.7686 0.9060 0.030 Uiso 1 1 calc R . . . .
C19 C 1.0906(5) 0.6611(14) 0.8486(6) 0.023(3) Uani 1 1 d . . . . .
C5AA C 1.1178(6) 0.5697(15) 0.8412(7) 0.031(3) Uani 1 1 d . . . . .
H5AA H 1.1121 0.5397 0.8037 0.037 Uiso 1 1 calc R . . . .
C21 C 1.1530(5) 0.523(2) 0.8892(6) 0.038(4) Uani 1 1 d . . . . .
H21 H 1.1730 0.4651 0.8843 0.045 Uiso 1 1 calc R . . . .
C22 C 1.0561(5) 0.7207(16) 0.7957(7) 0.030(3) Uani 1 1 d . . . . .
C23 C 0.9486(6) 1.1036(15) 0.7004(7) 0.036(4) Uani 1 1 d . . . . .
C24 C 0.9124(6) 1.1689(18) 0.6491(8) 0.037(4) Uani 1 1 d . . . . .
C25 C 0.9031(6) 1.1288(16) 0.5936(8) 0.035(4) Uani 1 1 d . . . . .
H25 H 0.9220 1.0663 0.5891 0.042 Uiso 1 1 calc R . . . .
C26 C 0.8683(5) 1.1738(16) 0.5445(7) 0.027(3) Uani 1 1 d . U . . .
C27 C 0.8420(5) 1.2740(14) 0.5536(7) 0.030(3) Uani 1 1 d . . . . .
C28 C 0.8520(5) 1.3153(18) 0.6097(7) 0.036(3) Uani 1 1 d . . . . .
H28 H 0.8348 1.3810 0.6153 0.044 Uiso 1 1 calc R . . . .
C29 C 0.8865(6) 1.2622(18) 0.6572(8) 0.041(4) Uani 1 1 d . . . . .
H29 H 0.8924 1.2898 0.6951 0.049 Uiso 1 1 calc R . . . .
C30 C 0.8058(5) 1.3382(13) 0.5071(6) 0.025(3) Uani 1 1 d . . . . .
H30 H 0.7902 1.4018 0.5173 0.029 Uiso 1 1 calc R . . . .
C31 C 0.7597(5) 1.3958(14) 0.4084(6) 0.024(3) Uani 1 1 d . . . . .
H31 H 0.7760 1.4652 0.3992 0.029 Uiso 1 1 calc R . . . .
C32 C 0.7253(6) 1.4506(18) 0.4252(7) 0.034(4) Uani 1 1 d . . . . .
H32A H 0.7399 1.5064 0.4589 0.041 Uiso 1 1 calc R . . . .
H32B H 0.7095 1.3835 0.4360 0.041 Uiso 1 1 calc R . . . .
C33 C 0.6918(5) 1.524(2) 0.3741(6) 0.040(4) Uani 1 1 d . . . . .
H33A H 0.6682 1.5581 0.3848 0.048 Uiso 1 1 calc R . . . .
H33B H 0.7076 1.5956 0.3664 0.048 Uiso 1 1 calc R . . . .
C34 C 0.6695(6) 1.4499(19) 0.3196(7) 0.042(4) Uani 1 1 d . . . . .
H34A H 0.6495 1.5046 0.2880 0.050 Uiso 1 1 calc R . . . .
H34B H 0.6509 1.3830 0.3253 0.050 Uiso 1 1 calc R . . . .
C35 C 0.7049(6) 1.3931(19) 0.3036(7) 0.040(4) Uani 1 1 d . . . . .
H35A H 0.7221 1.4601 0.2951 0.048 Uiso 1 1 calc R . . . .
H35B H 0.6903 1.3412 0.2684 0.048 Uiso 1 1 calc R . . . .
C36 C 0.7371(4) 1.3123(15) 0.3538(6) 0.028(3) Uani 1 1 d . . . . .
H36 H 0.7192 1.2459 0.3621 0.033 Uiso 1 1 calc R . . . .
C37 C 0.7791(6) 1.2565(16) 0.2987(7) 0.034(3) Uani 1 1 d . . . . .
H37 H 0.7573 1.3005 0.2669 0.041 Uiso 1 1 calc R . . . .
C38 C 0.8165(6) 1.196(2) 0.2909(7) 0.044(4) Uani 1 1 d . . . . .
C39 C 0.8227(6) 1.226(2) 0.2418(8) 0.052(5) Uani 1 1 d . . . . .
H39 H 0.8018 1.2800 0.2139 0.062 Uiso 1 1 calc R . . . .
C40 C 0.8584(6) 1.180(2) 0.2320(7) 0.051(5) Uani 1 1 d . . . . .
H40 H 0.8639 1.2076 0.2003 0.062 Uiso 1 1 calc R . . . .
C41 C 0.8866(6) 1.0884(17) 0.2714(8) 0.038(4) Uani 1 1 d . . . . .
C42 C 0.8794(6) 1.0573(16) 0.3180(7) 0.038(4) Uani 1 1 d . . . . .
H42 H 0.8982 0.9960 0.3437 0.046 Uiso 1 1 calc R . . . .
C43 C 0.8451(6) 1.1117(18) 0.3305(8) 0.042(4) Uani 1 1 d . . . . .
C44 C 0.9244(5) 1.035(2) 0.2608(7) 0.038(4) Uani 1 1 d . . . . .
C45 C 0.8798(6) 0.831(2) 0.5502(8) 0.047(5) Uani 1 1 d . . . . .
C46B C 0.8069(11) 0.729(3) 0.4826(14) 0.026(6) Uiso 0.5 1 d . . P B 2
C47 C 0.8585(11) 0.629(3) 0.5674(16) 0.090(10) Uani 1 1 d . . . . .
C54 C 1.0330(7) 1.3428(16) 0.8784(9) 0.047(4) Uani 1 1 d . . . . .
C55 C 0.964(2) 1.456(7) 0.811(3) 0.20(3) Uiso 1 1 d . . . . .
C56 C 1.0067(10) 1.533(4) 0.9025(13) 0.090(8) Uani 1 1 d . U . . .
C57 C 1.1213(8) 1.018(3) 0.9501(10) 0.058(5) Uani 1 1 d . . . . .
C58 C 1.1477(9) 1.223(3) 0.9360(11) 0.064(6) Uani 1 1 d . U . . .
C59 C 1.1865(13) 1.112(4) 1.0262(17) 0.104(11) Uiso 1 1 d . . . . .
O21A O 0.9833(8) 0.947(2) 0.5866(10) 0.035(5) Uiso 0.5 1 d . . P C 1
O22A O 1.0178(14) 0.746(4) 0.6004(18) 0.083(11) Uiso 0.5 1 d . . P C 2
O25A O 0.9904(10) 1.037(4) 0.9007(13) 0.063(7) Uiso 0.5 1 d . . P D 1
O26A O 1.0182(9) 0.917(3) 0.9134(11) 0.044(6) Uiso 0.5 1 d . . P D 2
N9A N 1.0056(16) 1.064(4) 0.532(2) 0.079(13) Uiso 0.5 1 d . . P C 1
N12A N 0.9801(17) 1.140(5) 0.971(2) 0.085(14) Uiso 0.5 1 d . . P D 1
C51A C 1.0092(11) 0.971(3) 0.5727(15) 0.037(7) Uiso 0.5 1 d . . P C 1
C52A C 0.954(2) 1.071(7) 0.484(3) 0.09(2) Uiso 0.5 1 d . . P C 1
C53A C 1.041(2) 1.124(7) 0.522(3) 0.083(18) Uiso 0.5 1 d . . P C 1
C60A C 1.0056(14) 1.134(4) 0.9439(18) 0.053(10) Uiso 0.5 1 d . . P D 1
C61A C 0.998(2) 1.239(6) 0.981(2) 0.083(17) Uiso 0.5 1 d . . P D 1
C62A C 0.9384(18) 1.107(5) 0.963(2) 0.070(13) Uiso 0.5 1 d . . P D 1
O21B O 1.0475(11) 0.740(3) 0.6353(14) 0.055(7) Uiso 0.5 1 d . . P C 1
O25B O 0.9571(9) 1.117(3) 0.8534(13) 0.057(7) Uiso 0.5 1 d D U P D 1
N12B N 0.8809(13) 1.192(5) 0.820(2) 0.101(16) Uiso 0.5 1 d D . P D 1
C52B C 1.158(2) 0.631(7) 0.684(3) 0.095(19) Uiso 0.5 1 d . . P C 1
N9B N 1.125(2) 0.706(6) 0.651(3) 0.100(16) Uiso 0.5 1 d . . P C 1
C60B C 0.9160(10) 1.131(4) 0.8259(17) 0.051(10) Uiso 0.5 1 d D U P D 1
C61B C 0.8350(15) 1.213(7) 0.781(3) 0.089(19) Uiso 0.5 1 d D U P D 1
C62B C 0.8334(17) 1.196(11) 0.807(5) 0.14(4) Uiso 0.5 1 d D . P D 1
O27B O 0.9601(9) 0.774(3) 0.9918(12) 0.050(7) Uiso 0.5 1 d . . P E 1
O27A O 1.2454(19) 0.838(6) 0.683(2) 0.138(19) Uiso 0.5 1 d . . P F 2
O26B O 0.9974(11) 0.823(3) 0.9756(13) 0.063(8) Uiso 0.5 1 d . . P G 2
O22B O 1.020(3) 0.616(10) 0.518(5) 0.25(5) Uiso 0.5 1 d . . P H 2
N8 N 0.9979(13) 0.401(4) 0.6318(16) 0.127(12) Uiso 1 1 d . . . . .
C48 C 0.989(3) 0.499(10) 0.658(4) 0.25(3) Uani 1 1 d . U . . .
C50 C 1.023(2) 0.288(8) 0.649(3) 0.21(3) Uani 1 1 d . U . . .
C49 C 1.024(3) 0.402(9) 0.705(4) 0.25(3) Uani 1 1 d . U . . .
O15B O 0.874(2) 1.486(7) 0.454(3) 0.33(3) Uiso 1 1 d . . . . .
O14A O 0.926(3) 1.404(8) 0.481(4) 0.18(3) Uiso 0.5 1 d . . P A 1
C0AA C 1.087(3) 0.699(8) 0.662(3) 0.11(2) Uiso 0.5 1 d . . P C 1
C53B C 1.095(3) 0.751(9) 0.573(4) 0.13(3) Uiso 0.5 1 d . . P C 1
C46A C 0.8157(14) 0.753(4) 0.4698(18) 0.042(9) Uiso 0.5 1 d . . P B 1

loop_
_atom_site_aniso_label
_atom_site_aniso_U_11
_atom_site_aniso_U_22
_atom_site_aniso_U_33
_atom_site_aniso_U_23
_atom_site_aniso_U_13
_atom_site_aniso_U_12
Pr1 0.0278(4) 0.0312(4) 0.0208(3) -0.0007(4) 0.0096(3) 0.0003(4)
Pr2 0.0238(4) 0.0461(5) 0.0216(4) -0.0025(4) 0.0094(3) -0.0005(4)
Mn1 0.0348(12) 0.0360(14) 0.0245(11) 0.0063(10) 0.0113(10) 0.0171(11)
Mn2 0.0418(14) 0.0302(13) 0.0292(12) 0.0065(10) 0.0141(11) 0.0162(11)
Cl1 0.056(3) 0.080(4) 0.064(3) -0.008(3) 0.014(3) -0.017(3)
Cl2 0.055(2) 0.035(2) 0.055(2) 0.011(2) 0.022(2) 0.000(2)
O1 0.053(7) 0.048(8) 0.046(7) -0.008(6) 0.038(6) -0.002(6)
O2 0.037(6) 0.027(6) 0.058(8) 0.004(6) 0.031(6) -0.002(5)
O3 0.047(7) 0.043(7) 0.029(5) 0.007(5) 0.020(5) 0.021(6)
O4 0.040(7) 0.063(9) 0.025(6) -0.003(6) 0.013(5) 0.015(6)
O5 0.045(6) 0.030(6) 0.015(5) -0.009(4) -0.011(4) 0.012(5)
O6 0.034(5) 0.017(5) 0.032(5) 0.006(5) 0.008(4) 0.006(5)
O7 0.068(5) 0.067(5) 0.068(5) 0.0003(14) 0.027(2) 0.0001(14)
O8 0.036(6) 0.044(9) 0.064(8) 0.031(7) 0.024(6) 0.016(6)
O9 0.055(7) 0.026(6) 0.039(6) 0.018(5) 0.023(6) 0.023(6)
O10 0.068(9) 0.052(8) 0.057(8) 0.032(7) 0.043(7) 0.041(7)
O11 0.033(6) 0.053(9) 0.052(8) -0.012(7) 0.021(6) 0.000(6)
O12 0.037(6) 0.039(7) 0.050(7) -0.006(6) 0.027(6) 0.002(5)
O16 0.054(8) 0.043(8) 0.073(10) 0.000(7) 0.029(7) -0.004(6)
O17 0.098(15) 0.077(14) 0.103(15) 0.014(12) 0.009(12) -0.046(12)
O18 0.131(19) 0.098(18) 0.127(18) -0.003(15) 0.087(16) -0.008(15)
O19 0.051(8) 0.053(10) 0.063(9) 0.020(9) -0.014(7) -0.003(9)
O20 0.053(8) 0.042(8) 0.049(8) -0.023(7) 0.001(7) -0.012(7)
O23 0.057(9) 0.048(9) 0.063(9) -0.022(8) 0.017(8) -0.006(7)
O24 0.072(10) 0.017(7) 0.063(9) -0.001(6) -0.039(8) -0.007(7)
N1 0.037(6) 0.022(7) 0.030(6) 0.003(5) 0.018(5) 0.007(5)
N2 0.033(7) 0.047(8) 0.034(7) 0.003(8) 0.020(6) 0.008(8)
N3 0.024(5) 0.022(6) 0.026(6) 0.006(6) 0.008(5) 0.009(6)
N4 0.036(7) 0.016(6) 0.030(6) 0.002(5) 0.011(5) 0.010(5)
N5 0.095(16) 0.027(9) 0.062(12) -0.003(9) 0.026(12) -0.002(10)
N6 0.029(7) 0.064(12) 0.037(7) 0.006(8) 0.002(6) -0.002(8)
N7 0.034(7) 0.025(7) 0.047(8) -0.013(6) 0.001(6) 0.005(6)
N10 0.081(7) 0.081(7) 0.082(7) -0.0007(14) 0.034(3) 0.0003(14)
N11 0.040(4) 0.040(4) 0.040(4) -0.0007(14) 0.0161(19) -0.0002(14)
C1 0.029(7) 0.029(9) 0.041(8) -0.004(7) 0.014(7) -0.008(7)
C2 0.036(8) 0.031(9) 0.039(8) 0.001(7) 0.023(7) 0.006(7)
C3 0.059(11) 0.036(10) 0.046(10) 0.014(8) 0.036(9) 0.017(8)
C4 0.048(10) 0.034(9) 0.027(7) 0.010(6) 0.016(7) 0.018(7)
C5 0.039(9) 0.038(9) 0.037(8) 0.004(7) 0.022(7) 0.007(7)
C6 0.033(8) 0.040(9) 0.025(7) 0.007(7) 0.011(6) 0.007(7)
C7 0.040(8) 0.029(8) 0.034(8) 0.001(7) 0.017(7) 0.013(7)
C8 0.035(7) 0.051(10) 0.022(6) -0.009(8) 0.008(6) 0.012(8)
C9 0.038(8) 0.037(9) 0.031(8) 0.010(7) 0.019(7) 0.023(7)
C10 0.034(9) 0.065(13) 0.031(8) 0.009(8) 0.014(7) 0.029(9)
C11 0.048(10) 0.075(14) 0.042(9) 0.021(11) 0.020(8) 0.043(11)
C12 0.038(9) 0.046(11) 0.041(9) 0.010(8) 0.016(8) 0.019(8)
C13 0.028(8) 0.047(11) 0.029(8) 0.009(7) 0.011(7) 0.009(7)
C14 0.026(7) 0.034(9) 0.025(7) 0.004(6) 0.008(6) 0.009(6)
C15 0.030(7) 0.017(8) 0.029(7) 0.000(6) 0.010(6) 0.007(6)
C16 0.028(7) 0.023(8) 0.025(7) -0.001(6) 0.007(6) 0.001(6)
C17 0.033(8) 0.030(8) 0.022(7) 0.005(6) 0.011(6) 0.010(6)
C18 0.024(7) 0.019(8) 0.029(7) 0.010(6) 0.009(6) 0.009(6)
C19 0.018(6) 0.015(7) 0.030(7) 0.005(6) 0.003(6) 0.001(5)
C5AA 0.037(8) 0.024(8) 0.028(8) -0.002(6) 0.010(7) 0.011(6)
C21 0.034(8) 0.051(10) 0.030(7) -0.001(9) 0.015(7) 0.016(9)
C22 0.024(7) 0.030(8) 0.026(7) 0.001(6) 0.001(6) 0.012(6)
C23 0.043(9) 0.012(7) 0.035(8) 0.005(6) -0.001(7) -0.007(7)
C24 0.029(8) 0.029(9) 0.043(10) 0.005(8) 0.004(7) 0.000(7)
C25 0.029(8) 0.026(9) 0.049(10) 0.001(7) 0.015(8) -0.005(7)
C26 0.027(3) 0.026(3) 0.028(3) 0.0004(14) 0.0111(18) -0.0001(14)
C27 0.030(7) 0.015(8) 0.041(9) 0.009(6) 0.010(7) 0.010(6)
C28 0.038(8) 0.021(8) 0.031(7) 0.003(7) -0.004(6) -0.004(8)
C29 0.039(9) 0.035(10) 0.031(8) 0.004(7) -0.003(7) -0.003(8)
C30 0.031(7) 0.013(7) 0.027(7) 0.002(5) 0.010(6) 0.003(5)
C31 0.025(7) 0.017(7) 0.027(7) 0.003(6) 0.008(6) 0.004(5)
C32 0.032(8) 0.038(10) 0.029(8) -0.006(7) 0.010(7) 0.008(7)
C33 0.034(8) 0.041(9) 0.032(7) -0.006(8) 0.002(6) 0.022(9)
C34 0.031(8) 0.053(11) 0.030(8) -0.015(8) 0.001(7) 0.015(8)
C35 0.036(9) 0.052(11) 0.023(7) 0.003(7) 0.003(7) 0.018(8)
C36 0.028(6) 0.024(7) 0.029(7) -0.013(6) 0.010(5) 0.000(6)
C37 0.036(8) 0.036(9) 0.030(8) 0.002(7) 0.013(7) 0.013(7)
C38 0.042(9) 0.061(13) 0.027(8) 0.008(8) 0.013(7) 0.019(9)
C39 0.040(10) 0.083(16) 0.034(9) -0.016(10) 0.016(8) 0.006(10)
C40 0.037(9) 0.093(17) 0.024(8) 0.000(9) 0.012(7) 0.021(10)
C41 0.035(8) 0.034(9) 0.046(9) -0.016(8) 0.016(7) 0.003(7)
C42 0.042(9) 0.036(10) 0.037(8) -0.009(7) 0.016(7) 0.011(7)
C43 0.050(10) 0.038(10) 0.047(10) 0.005(8) 0.031(8) 0.020(8)
C44 0.036(8) 0.041(10) 0.033(8) -0.016(8) 0.010(7) 0.005(8)
C45 0.031(8) 0.054(13) 0.044(10) 0.003(10) 0.005(8) -0.002(9)
C47 0.10(2) 0.068(19) 0.13(3) 0.033(18) 0.08(2) 0.037(17)
C54 0.056(11) 0.020(8) 0.058(11) -0.002(7) 0.018(9) 0.002(7)
C56 0.089(8) 0.089(8) 0.090(8) -0.002(3) 0.037(4) 0.001(3)
C57 0.066(13) 0.040(11) 0.053(11) -0.006(12) 0.011(10) 0.001(12)
C58 0.065(7) 0.062(7) 0.064(7) 0.001(3) 0.026(4) -0.001(3)
C48 0.25(3) 0.25(3) 0.25(3) 0.0000(15) 0.107(11) 0.0000(15)
C50 0.21(3) 0.21(3) 0.21(3) 0.000(3) 0.088(11) 0.001(3)
C49 0.25(3) 0.25(3) 0.25(3) 0.000(3) 0.105(14) 0.000(3)

loop_
_atom_type_symbol
_atom_type_description
_atom_type_scat_dispersion_real
_atom_type_scat_dispersion_imag
_atom_type_scat_source
C C 0.0033 0.0016 'International Tables Vol C Tables 4.2.6.8 and 6.1.1.4'
H H 0.0000 0.0000 'International Tables Vol C Tables 4.2.6.8 and 6.1.1.4'
Cl Cl 0.1484 0.1585 'International Tables Vol C Tables 4.2.6.8 and 6.1.1.4'
Mn Mn 0.3368 0.7283 'International Tables Vol C Tables 4.2.6.8 and 6.1.1.4'
N N 0.0061 0.0033 'International Tables Vol C Tables 4.2.6.8 and 6.1.1.4'
O O 0.0106 0.0060 'International Tables Vol C Tables 4.2.6.8 and 6.1.1.4'
Pr Pr -0.2180 2.8214 'International Tables Vol C Tables 4.2.6.8 and 6.1.1.4'

loop_
_geom_angle_atom_site_label_1
_geom_angle_atom_site_label_2
_geom_angle_atom_site_label_3
_geom_angle
_geom_angle_site_symmetry_1
_geom_angle_site_symmetry_3
O2 Pr1 O23 138.7(5) 2_757 .
O2 Pr1 O25A 75.8(8) 2_757 .
O2 Pr1 O26A 72.9(7) 2_757 .
O2 Pr1 O25B 71.5(8) 2_757 .
O6 Pr1 O2 71.0(4) . 2_757
O6 Pr1 O7 123.6(5) . .
O6 Pr1 O12 77.0(4) . 2_756
O6 Pr1 O23 150.3(5) . .
O6 Pr1 O24 79.9(5) . .
O6 Pr1 O25A 116.3(9) . .
O6 Pr1 O26A 83.1(7) . .
O6 Pr1 O25B 138.1(8) . .
O7 Pr1 O2 78.6(5) . 2_757
O7 Pr1 O23 74.4(6) . .
O7 Pr1 O25A 100.0(9) . .
O7 Pr1 O26A 131.1(7) . .
O7 Pr1 O25B 65.2(8) . .
O12 Pr1 O2 131.3(4) 2_756 2_757
O12 Pr1 O7 90.1(5) 2_756 .
O12 Pr1 O23 79.7(5) 2_756 .
O12 Pr1 O25A 152.7(9) 2_756 .
O12 Pr1 O26A 138.2(7) 2_756 .
O12 Pr1 O25B 144.0(8) 2_756 .
O23 Pr1 O26A 102.7(7) . .
O23 Pr1 O25B 69.0(8) . .
O24 Pr1 O2 129.2(5) . 2_757
O24 Pr1 O7 150.7(6) . .
O24 Pr1 O12 77.6(6) . 2_756
O24 Pr1 O23 77.2(5) . .
O24 Pr1 O25A 81.5(9) . .
O24 Pr1 O26A 62.8(7) . .
O24 Pr1 O25B 110.9(8) . .
O25A Pr1 O23 78.7(10) . .
O25A Pr1 O25B 34.8(10) . .
O1 Pr2 O5 85.0(5) 2_757 .
O1 Pr2 O19 77.1(5) 2_757 .
O1 Pr2 O20 79.6(5) 2_757 .
O1 Pr2 O21A 137.0(6) 2_757 .
O1 Pr2 O22A 144.7(11) 2_757 .
O1 Pr2 O21B 147.1(8) 2_757 .
O5 Pr2 O21A 138.0(6) . .
O5 Pr2 O22A 90.3(10) . .
O5 Pr2 O21B 70.9(8) . .
O8 Pr2 O1 77.6(4) . 2_757
O8 Pr2 O5 122.6(4) . .
O8 Pr2 O19 81.7(6) . .
O8 Pr2 O20 151.2(5) . .
O8 Pr2 O21A 77.2(6) . .
O8 Pr2 O22A 132.2(11) . .
O8 Pr2 O21B 134.2(8) . .
O11 Pr2 O1 129.8(5) 2_756 2_757
O11 Pr2 O5 76.7(5) 2_756 .
O11 Pr2 O8 74.1(5) 2_756 .
O11 Pr2 O19 136.5(5) 2_756 .
O11 Pr2 O20 134.6(5) 2_756 .
O11 Pr2 O21A 74.3(6) 2_756 .
O11 Pr2 O22A 82.5(11) 2_756 .
O11 Pr2 O21B 66.9(8) 2_756 .
O19 Pr2 O5 145.9(5) . .
O19 Pr2 O21A 65.3(7) . .
O19 Pr2 O22A 88.0(11) . .
O19 Pr2 O21B 110.9(9) . .
O20 Pr2 O5 72.3(5) . .
O20 Pr2 O19 76.1(6) . .
O20 Pr2 O21A 109.0(7) . .
O20 Pr2 O22A 65.7(11) . .
O20 Pr2 O21B 72.1(8) . .
O21A Pr2 O21B 70.0(9) . .
O3 Mn1 Cl1 95.7(5) . .
O3 Mn1 O4 93.6(5) . .
O3 Mn1 O16 83.0(6) . .
O3 Mn1 N1 92.7(5) . .
O3 Mn1 N2 171.9(6) . .
O4 Mn1 Cl1 94.5(5) . .
O4 Mn1 O16 93.7(6) . .
O4 Mn1 N1 172.6(5) . .
O4 Mn1 N2 90.8(6) . .
O16 Mn1 Cl1 171.7(4) . .
N1 Mn1 Cl1 88.6(4) . .
N1 Mn1 O16 83.3(5) . .
N2 Mn1 Cl1 90.7(6) . .
N2 Mn1 O16 89.9(6) . .
N2 Mn1 N1 82.4(5) . .
O9 Mn2 Cl2 95.1(4) . .
O9 Mn2 O13 90.1(6) . .
O9 Mn2 N3 91.8(5) . .
O9 Mn2 N4 171.5(6) . .
O10 Mn2 Cl2 98.7(5) . .
O10 Mn2 O9 95.4(5) . .
O10 Mn2 O13 84.7(7) . .
O10 Mn2 N3 168.9(5) . .
O10 Mn2 N4 90.3(5) . .
O13 Mn2 Cl2 173.5(5) . .
N3 Mn2 Cl2 89.0(4) . .
N3 Mn2 O13 86.9(7) . .
N4 Mn2 Cl2 90.2(4) . .
N4 Mn2 O13 84.2(6) . .
N4 Mn2 N3 81.6(5) . .
C1 O1 Pr2 139.2(12) . 2_757
C1 O2 Pr1 142.1(10) . 2_757
C6 O3 Mn1 128.7(10) . .
C17 O4 Mn1 122.7(11) . .
C22 O5 Pr2 109.5(10) . .
C22 O6 Pr1 171.2(10) . .
C23 O7 Pr1 107.6(13) . .
C23 O8 Pr2 167.3(13) . .
C26 O9 Mn2 131.2(10) . .
C43 O10 Mn2 124.6(11) . .
C44 O11 Pr2 143.3(11) . 2_756
C44 O12 Pr1 138.8(12) . 2_756
N5 O13 Mn2 138(2) . .
N6 O16 Mn1 132.1(13) . .
C45 O19 Pr2 170.6(16) . .
C48 O20 Pr2 137(5) . .
C54 O23 Pr1 156.8(15) . .
C57 O24 Pr1 164.7(18) . .
C8 N1 Mn1 124.3(11) . .
C8 N1 C9 122.4(13) . .
C9 N1 Mn1 113.3(9) . .
C14 N2 Mn1 111.8(9) . .
C15 N2 Mn1 125.5(11) . .
C15 N2 C14 122.5(13) . .
C30 N3 Mn2 125.7(10) . .
C30 N3 C31 121.0(13) . .
C31 N3 Mn2 113.2(9) . .
C36 N4 Mn2 110.4(9) . .
C37 N4 Mn2 125.6(11) . .
C37 N4 C36 123.9(13) . .
O13 N5 O14B 119(3) . .
O13 N5 O15B 132(5) . .
O13 N5 O14A 133(4) . .
O15B N5 O14B 103(4) . .
O15B N5 O14A 86(5) . .
O16 N6 O18 116(2) . .
O17 N6 O16 121(2) . .
O17 N6 O18 123(2) . .
C45 N7 C46B 131(2) . .
C45 N7 C47 119(2) . .
C45 N7 C46A 115(2) . .
C47 N7 C46B 108(2) . .
C47 N7 C46A 125(3) . .
C54 N10 C55 135(4) . .
C54 N10 C56 119(2) . .
C55 N10 C56 105(4) . .
C57 N11 C58 122.0(19) . .
C57 N11 C59 128(2) . .
C59 N11 C58 110(2) . .
O1 C1 C2 117.0(16) . .
O2 C1 O1 125.3(16) . .
O2 C1 C2 117.7(14) . .
C3 C2 C1 120.6(14) . .
C7 C2 C1 118.9(15) . .
C7 C2 C3 120.4(14) . .
C2 C3 H3 120.6 . .
C2 C3 C4 118.7(15) . .
C4 C3 H3 120.6 . .
C3 C4 H4 119.6 . .
C3 C4 C5 120.9(15) . .
C5 C4 H4 119.6 . .
C4 C5 C8 116.0(15) . .
C6 C5 C4 119.1(14) . .
C6 C5 C8 125.0(15) . .
O3 C6 C5 124.3(14) . .
O3 C6 C7 117.4(14) . .
C5 C6 C7 118.3(14) . .
C2 C7 C6 122.5(15) . .
C2 C7 H7 118.7 . .
C6 C7 H7 118.7 . .
N1 C8 C5 124.6(15) . .
N1 C8 H8 117.7 . .
C5 C8 H8 117.7 . .
N1 C9 H9 108.0 . .
N1 C9 C10 114.9(13) . .
N1 C9 C14 106.8(12) . .
C10 C9 H9 108.0 . .
C14 C9 H9 108.0 . .
C14 C9 C10 110.8(14) . .
C9 C10 H10A 109.9 . .
C9 C10 H10B 109.9 . .
C9 C10 C11 109.1(14) . .
H10A C10 H10B 108.3 . .
C11 C10 H10A 109.9 . .
C11 C10 H10B 109.9 . .
C10 C11 H11A 109.7 . .
C10 C11 H11B 109.7 . .
H11A C11 H11B 108.2 . .
C12 C11 C10 109.9(17) . .
C12 C11 H11A 109.7 . .
C12 C11 H11B 109.7 . .
C11 C12 H12A 109.4 . .
C11 C12 H12B 109.4 . .
H12A C12 H12B 108.0 . .
C13 C12 C11 111.2(15) . .
C13 C12 H12A 109.4 . .
C13 C12 H12B 109.4 . .
C12 C13 H13A 109.8 . .
C12 C13 H13B 109.8 . .
H13A C13 H13B 108.3 . .
C14 C13 C12 109.3(14) . .
C14 C13 H13A 109.8 . .
C14 C13 H13B 109.8 . .
N2 C14 C9 107.0(12) . .
N2 C14 C13 117.5(13) . .
N2 C14 H14 107.0 . .
C9 C14 H14 107.0 . .
C13 C14 C9 110.8(13) . .
C13 C14 H14 107.0 . .
N2 C15 H15 118.5 . .
N2 C15 C16 123.0(14) . .
C16 C15 H15 118.5 . .
C17 C16 C15 124.1(14) . .
C17 C16 C21 118.2(14) . .
C21 C16 C15 117.6(14) . .
O4 C17 C16 123.3(14) . .
O4 C17 C18 115.4(14) . .
C16 C17 C18 120.8(14) . .
C17 C18 H18 121.2 . .
C19 C18 C17 117.6(13) . .
C19 C18 H18 121.2 . .
C18 C19 C5AA 122.7(14) . .
C18 C19 C22 119.4(13) . .
C5AA C19 C22 117.7(14) . .
C19 C5AA H5AA 120.7 . .
C21 C5AA C19 118.7(15) . .
C21 C5AA H5AA 120.7 . .
C16 C21 H21 119.2 . .
C5AA C21 C16 121.7(16) . .
C5AA C21 H21 119.2 . .
O5 C22 O6 120.5(14) . .
O5 C22 C19 121.3(14) . .
O6 C22 C19 118.1(13) . .
O7 C23 C24 115.5(17) . .
O8 C23 O7 121.7(17) . .
O8 C23 C24 122.8(17) . .
C25 C24 C23 119.6(17) . .
C29 C24 C23 120.8(17) . .
C29 C24 C25 119.4(16) . .
C24 C25 H25 117.9 . .
C26 C25 C24 124.1(16) . .
C26 C25 H25 117.9 . .
O9 C26 C25 121.5(15) . .
O9 C26 C27 122.7(14) . .
C25 C26 C27 115.7(15) . .
C28 C27 C26 119.7(15) . .
C28 C27 C30 116.5(14) . .
C30 C27 C26 123.7(15) . .
C27 C28 H28 119.4 . .
C29 C28 C27 121.3(18) . .
C29 C28 H28 119.4 . .
C24 C29 C28 119.6(18) . .
C24 C29 H29 120.2 . .
C28 C29 H29 120.2 . .
N3 C30 C27 124.8(14) . .
N3 C30 H30 117.6 . .
C27 C30 H30 117.6 . .
N3 C31 H31 108.6 . .
N3 C31 C32 114.4(12) . .
N3 C31 C36 105.8(12) . .
C32 C31 H31 108.6 . .
C32 C31 C36 110.7(12) . .
C36 C31 H31 108.6 . .
C31 C32 H32A 110.0 . .
C31 C32 H32B 110.0 . .
C31 C32 C33 108.6(13) . .
H32A C32 H32B 108.3 . .
C33 C32 H32A 110.0 . .
C33 C32 H32B 110.0 . .
C32 C33 H33A 108.7 . .
C32 C33 H33B 108.7 . .
H33A C33 H33B 107.6 . .
C34 C33 C32 114.4(16) . .
C34 C33 H33A 108.7 . .
C34 C33 H33B 108.7 . .
C33 C34 H34A 109.7 . .
C33 C34 H34B 109.7 . .
C33 C34 C35 109.6(14) . .
H34A C34 H34B 108.2 . .
C35 C34 H34A 109.7 . .
C35 C34 H34B 109.7 . .
C34 C35 H35A 109.7 . .
C34 C35 H35B 109.7 . .
C34 C35 C36 109.6(14) . .
H35A C35 H35B 108.2 . .
C36 C35 H35A 109.7 . .
C36 C35 H35B 109.7 . .
N4 C36 C31 105.4(11) . .
N4 C36 C35 116.4(12) . .
N4 C36 H36 108.7 . .
C31 C36 H36 108.7 . .
C35 C36 C31 108.8(13) . .
C35 C36 H36 108.7 . .
N4 C37 H37 118.3 . .
N4 C37 C38 123.3(15) . .
C38 C37 H37 118.3 . .
C39 C38 C37 117.6(16) . .
C43 C38 C37 122.5(15) . .
C43 C38 C39 119.9(17) . .
C38 C39 H39 118.9 . .
C40 C39 C38 122(2) . .
C40 C39 H39 118.9 . .
C39 C40 H40 121.2 . .
C39 C40 C41 117.6(18) . .
C41 C40 H40 121.2 . .
C40 C41 C44 118.4(17) . .
C42 C41 C40 119.3(15) . .
C42 C41 C44 122.2(17) . .
C41 C42 H42 118.4 . .
C41 C42 C43 123.1(17) . .
C43 C42 H42 118.4 . .
O10 C43 C38 123.8(15) . .
O10 C43 C42 118.7(16) . .
C38 C43 C42 117.5(16) . .
O11 C44 C41 114.2(16) . .
O12 C44 O11 123.6(15) . .
O12 C44 C41 122.1(18) . .
O19 C45 N7 121(2) . .
O23 C54 N10 128(2) . .
N11 C57 O24 130(2) . .
C51A O21A Pr2 129(2) . .
C60A O25A Pr1 122(3) . .
N9A N9A C52A 59(4) 2_756 .
N9A N9A C52A 65(4) 2_756 2_756
N9A N9A C53A 53(4) 2_756 2_756
C51A N9A N9A 135(2) . 2_756
C51A N9A C52A 109(4) . .
C51A N9A C52A 114(5) . 2_756
C51A N9A C53A 129(5) . .
C51A N9A C53A 129(5) . 2_756
C52A N9A C52A 123(4) 2_756 .
C52A N9A C53A 22(3) . 2_756
C52A N9A C53A 111(5) 2_756 2_756
C53A N9A N9A 70(4) . 2_756
C53A N9A C52A 24(4) . 2_756
C53A N9A C52A 121(5) . .
C53A N9A C53A 102(5) . 2_756
N12A N12A C61A 46(3) 2_757 2_757
C60A N12A N12A 92(5) . 2_757
C60A N12A C61A 105(5) . 2_757
C60A N12A C62A 139(5) . .
C61A N12A N12A 69(4) . 2_757
C61A N12A C60A 78(5) . .
C61A N12A C61A 36(5) . 2_757
C61A N12A C62A 130(6) . .
C62A N12A N12A 123(6) . 2_757
C62A N12A C61A 114(5) . 2_757
O21A C51A N9A 126(4) . .
N9A C52A N9A 57(4) 2_756 .
C53A C52A N9A 70(10) 2_756 2_756
C53A C52A N9A 86(10) 2_756 .
N9A C53A N9A 56(4) . 2_756
C52A C53A N9A 72(10) 2_756 2_756
C52A C53A N9A 86(10) 2_756 .
N12A C60A O25A 111(4) . .
N12A C61A N12A 65(5) . 2_757
C61A C61A N12A 50(4) 2_757 2_757
C61A C61A N12A 94(5) 2_757 .
C0AA O21B Pr2 130(4) . .
C60B O25B Pr1 130(3) . .
C60B N12B C61B 142(6) . .
C60B N12B C62B 151(7) . .
C61B N12B C62B 28(5) . .
C52B N9B C0AA 113(6) . .
C52B N9B C53B 139(6) . .
C0AA N9B C53B 97(5) . .
O25B C60B N12B 147(5) . .
C48 N8 C50 137(6) . .
C48 N8 C49 64(5) . .
C50 N8 C49 73(4) . .
O20 C48 N8 133(8) . .
O21B C0AA N9B 132(7) . .

loop_
_geom_bond_atom_site_label_1
_geom_bond_atom_site_label_2
_geom_bond_distance
_geom_bond_site_symmetry_2
Pr1 O2 2.456(12) 2_757
Pr1 O6 2.380(11) .
Pr1 O7 2.415(18) .
Pr1 O12 2.405(11) 2_756
Pr1 O23 2.494(16) .
Pr1 O24 2.400(13) .
Pr1 O25A 2.48(3) .
Pr1 O26A 2.59(3) .
Pr1 O25B 2.56(3) .
Pr2 O1 2.391(11) 2_757
Pr2 O5 2.480(11) .
Pr2 O8 2.387(15) .
Pr2 O11 2.387(13) 2_756
Pr2 O19 2.441(14) .
Pr2 O20 2.422(15) .
Pr2 O21A 2.56(2) .
Pr2 O22A 2.48(4) .
Pr2 O21B 2.56(3) .
Mn1 Cl1 2.578(7) .
Mn1 O3 1.884(11) .
Mn1 O4 1.884(13) .
Mn1 O16 2.339(15) .
Mn1 N1 2.005(12) .
Mn1 N2 1.983(13) .
Mn2 Cl2 2.580(6) .
Mn2 O9 1.884(12) .
Mn2 O10 1.872(13) .
Mn2 O13 2.36(2) .
Mn2 N3 2.031(13) .
Mn2 N4 1.990(12) .
O1 Pr2 2.391(11) 2_757
O1 C1 1.26(2) .
O2 Pr1 2.456(12) 2_757
O2 C1 1.22(2) .
O3 C6 1.307(18) .
O4 C17 1.370(19) .
O5 C22 1.243(19) .
O6 C22 1.328(19) .
O7 C23 1.25(2) .
O8 C23 1.23(2) .
O9 C26 1.30(2) .
O10 C43 1.34(2) .
O11 Pr2 2.387(13) 2_756
O11 C44 1.32(2) .
O12 Pr1 2.404(11) 2_756
O12 C44 1.24(2) .
O13 N5 0.89(2) .
O14B N5 1.54(6) .
O16 N6 1.25(2) .
O17 N6 1.20(3) .
O18 N6 1.28(3) .
O19 C45 1.22(2) .
O20 C48 1.17(10) .
O23 C54 1.22(2) .
O24 C57 1.28(3) .
N1 C8 1.299(18) .
N1 C9 1.475(18) .
N2 C14 1.48(2) .
N2 C15 1.276(19) .
N3 C30 1.284(18) .
N3 C31 1.480(18) .
N4 C36 1.468(17) .
N4 C37 1.27(2) .
N5 O15B 1.21(8) .
N5 O14A 1.40(8) .
N7 C45 1.30(3) .
N7 C46B 1.47(3) .
N7 C47 1.45(3) .
N7 C46A 1.53(4) .
N10 C54 1.27(3) .
N10 C55 1.43(7) .
N10 C56 1.49(4) .
N11 C57 1.26(3) .
N11 C58 1.52(3) .
N11 C59 1.43(4) .
C1 C2 1.51(2) .
C2 C3 1.37(2) .
C2 C7 1.37(2) .
C3 H3 0.9500 .
C3 C4 1.40(2) .
C4 H4 0.9500 .
C4 C5 1.43(2) .
C5 C6 1.38(2) .
C5 C8 1.44(2) .
C6 C7 1.40(2) .
C7 H7 0.9500 .
C8 H8 0.9500 .
C9 H9 1.0000 .
C9 C10 1.53(2) .
C9 C14 1.53(2) .
C10 H10A 0.9900 .
C10 H10B 0.9900 .
C10 C11 1.54(2) .
C11 H11A 0.9900 .
C11 H11B 0.9900 .
C11 C12 1.54(3) .
C12 H12A 0.9900 .
C12 H12B 0.9900 .
C12 C13 1.52(2) .
C13 H13A 0.9900 .
C13 H13B 0.9900 .
C13 C14 1.52(2) .
C14 H14 1.0000 .
C15 H15 0.9500 .
C15 C16 1.44(2) .
C16 C17 1.39(2) .
C16 C21 1.41(2) .
C17 C18 1.43(2) .
C18 H18 0.9500 .
C18 C19 1.37(2) .
C19 C5AA 1.39(2) .
C19 C22 1.49(2) .
C5AA H5AA 0.9500 .
C5AA C21 1.37(2) .
C21 H21 0.9500 .
C23 C24 1.52(2) .
C24 C25 1.39(3) .
C24 C29 1.38(3) .
C25 H25 0.9500 .
C25 C26 1.38(2) .
C26 C27 1.45(2) .
C27 C28 1.40(2) .
C27 C30 1.45(2) .
C28 H28 0.9500 .
C28 C29 1.38(2) .
C29 H29 0.9500 .
C30 H30 0.9500 .
C31 H31 1.0000 .
C31 C32 1.48(2) .
C31 C36 1.555(19) .
C32 H32A 0.9900 .
C32 H32B 0.9900 .
C32 C33 1.52(2) .
C33 H33A 0.9900 .
C33 H33B 0.9900 .
C33 C34 1.50(2) .
C34 H34A 0.9900 .
C34 H34B 0.9900 .
C34 C35 1.51(2) .
C35 H35A 0.9900 .
C35 H35B 0.9900 .
C35 C36 1.54(2) .
C36 H36 1.0000 .
C37 H37 0.9500 .
C37 C38 1.47(2) .
C38 C39 1.39(3) .
C38 C43 1.38(2) .
C39 H39 0.9500 .
C39 C40 1.38(2) .
C40 H40 0.9500 .
C40 C41 1.43(3) .
C41 C42 1.35(3) .
C41 C44 1.49(2) .
C42 H42 0.9500 .
C42 C43 1.41(2) .
O21A C51A 1.08(4) .
O25A C60A 1.44(5) .
N9A N9A 1.49(9) 2_756
N9A C51A 1.41(6) .
N9A C52A 1.61(9) .
N9A C52A 1.53(9) 2_756
N9A C53A 1.69(8) 2_756
N9A C53A 1.44(8) .
N12A N12A 1.51(10) 2_757
N12A C60A 1.29(6) .
N12A C61A 1.56(7) 2_757
N12A C61A 1.19(8) .
N12A C62A 1.34(7) .
C52A N9A 1.53(8) 2_756
C52A C53A 0.62(9) 2_756
C53A N9A 1.69(9) 2_756
C53A C52A 0.62(9) 2_756
C61A N12A 1.56(7) 2_757
C61A C61A 0.92(11) 2_757
O21B C0AA 1.26(8) .
O25B C60B 1.24(2) .
N12B C60B 1.27(3) .
N12B C61B 1.43(3) .
N12B C62B 1.45(3) .
C52B N9B 1.31(8) .
N9B C0AA 1.40(9) .
N9B C53B 1.87(11) .
O26B O26B 1.19(6) 2_757
O22B O22B 1.24(19) 2_756
N8 C48 1.34(10) .
N8 C50 1.43(8) .
N8 C49 1.69(9) .

loop_
_geom_torsion_atom_site_label_1
_geom_torsion_atom_site_label_2
_geom_torsion_atom_site_label_3
_geom_torsion_atom_site_label_4
_geom_torsion
_geom_torsion_site_symmetry_1
_geom_torsion_site_symmetry_4
Pr1 O2 C1 O1 -20(3) 2_757 .
Pr1 O2 C1 C2 160.8(13) 2_757 .
Pr1 O7 C23 O8 1(2) . .
Pr1 O7 C23 C24 179.8(12) . .
Pr1 O12 C44 O11 2(3) 2_756 .
Pr1 O12 C44 C41 -173.8(12) 2_756 .
Pr1 O23 C54 N10 -87(5) . .
Pr1 O24 C57 N11 -78(7) . .
Pr1 O25A C60A N12A 163(3) . .
Pr1 O25B C60B N12B -154(8) . .
Pr2 O1 C1 O2 1(3) 2_757 .
Pr2 O1 C1 C2 -180.0(12) 2_757 .
Pr2 O5 C22 O6 -3(2) . .
Pr2 O5 C22 C19 -178.1(12) . .
Pr2 O8 C23 O7 130(5) . .
Pr2 O8 C23 C24 -49(6) . .
Pr2 O11 C44 O12 21(3) 2_756 .
Pr2 O11 C44 C41 -162.6(13) 2_756 .
Pr2 O20 C48 N8 -134(8) . .
Pr2 O21A C51A N9A -168(3) . .
Pr2 O21B C0AA N9B -150(6) . .
Mn1 O3 C6 C5 7(3) . .
Mn1 O3 C6 C7 -174.9(13) . .
Mn1 O4 C17 C16 -28(2) . .
Mn1 O4 C17 C18 160.3(11) . .
Mn1 O16 N6 O17 167.6(16) . .
Mn1 O16 N6 O18 -16(3) . .
Mn1 N1 C8 C5 2(3) . .
Mn1 N1 C9 C10 155.0(13) . .
Mn1 N1 C9 C14 31.6(16) . .
Mn1 N2 C14 C9 41.0(17) . .
Mn1 N2 C14 C13 166.3(13) . .
Mn1 N2 C15 C16 10(3) . .
Mn2 O9 C26 C25 -178.4(12) . .
Mn2 O9 C26 C27 -3(2) . .
Mn2 O10 C43 C38 -29(3) . .
Mn2 O10 C43 C42 152.2(14) . .
Mn2 O13 N5 O14B 159(3) . .
Mn2 O13 N5 O15B -53(7) . .
Mn2 O13 N5 O14A 82(7) . .
Mn2 N3 C30 C27 3(2) . .
Mn2 N3 C31 C32 151.2(11) . .
Mn2 N3 C31 C36 29.0(13) . .
Mn2 N4 C36 C31 49.1(13) . .
Mn2 N4 C36 C35 169.7(12) . .
Mn2 N4 C37 C38 5(3) . .
Cl1 Mn1 O3 C6 82.4(15) . .
Cl1 Mn1 O4 C17 -56.0(13) . .
Cl2 Mn2 O9 C26 -85.5(15) . .
Cl2 Mn2 O10 C43 124.6(16) . .
O1 C1 C2 C3 -17(2) . .
O1 C1 C2 C7 162.2(17) . .
O2 C1 C2 C3 162.1(17) . .
O2 C1 C2 C7 -19(2) . .
O3 Mn1 O4 C17 -152.1(13) . .
O3 C6 C7 C2 179.2(17) . .
O4 Mn1 O3 C6 177.3(15) . .
O4 C17 C18 C19 178.5(14) . .
O7 C23 C24 C25 176.0(17) . .
O7 C23 C24 C29 -9(3) . .
O8 C23 C24 C25 -5(3) . .
O8 C23 C24 C29 170.2(17) . .
O9 Mn2 O10 C43 -139.4(16) . .
O9 C26 C27 C28 -178.1(16) . .
O9 C26 C27 C30 0(3) . .
O10 Mn2 O9 C26 175.3(15) . .
O13 Mn2 O9 C26 90.6(16) . .
O13 Mn2 O10 C43 -49.8(17) . .
O16 Mn1 O3 C6 -89.4(15) . .
O16 Mn1 O4 C17 124.8(13) . .
N1 Mn1 O3 C6 -6.5(16) . .
N1 C9 C10 C11 -179.2(17) . .
N1 C9 C14 N2 -45.8(18) . .
N1 C9 C14 C13 -175.1(13) . .
N2 Mn1 O4 C17 34.8(14) . .
N2 C15 C16 C17 9(3) . .
N2 C15 C16 C21 -174.6(18) . .
N3 Mn2 O9 C26 3.7(15) . .
N3 Mn2 O10 C43 -9(4) . .
N3 C31 C32 C33 -176.6(14) . .
N3 C31 C36 N4 -49.3(14) . .
N3 C31 C36 C35 -174.8(12) . .
N4 Mn2 O10 C43 34.4(17) . .
N4 C37 C38 C39 -167.8(19) . .
N4 C37 C38 C43 12(3) . .
C1 C2 C3 C4 -177.2(17) . .
C1 C2 C7 C6 179.7(16) . .
C2 C3 C4 C5 -3(3) . .
C3 C2 C7 C6 -1(3) . .
C3 C4 C5 C6 0(3) . .
C3 C4 C5 C8 -178.8(18) . .
C4 C5 C6 O3 -178.9(17) . .
C4 C5 C6 C7 3(3) . .
C4 C5 C8 N1 174.4(18) . .
C5 C6 C7 C2 -2(3) . .
C6 C5 C8 N1 -4(3) . .
C7 C2 C3 C4 4(3) . .
C8 N1 C9 C10 -28(2) . .
C8 N1 C9 C14 -151.8(16) . .
C8 C5 C6 O3 0(3) . .
C8 C5 C6 C7 -178.9(18) . .
C9 N1 C8 C5 -174.0(17) . .
C9 C10 C11 C12 57(2) . .
C10 C9 C14 N2 -171.6(15) . .
C10 C9 C14 C13 59.1(19) . .
C10 C11 C12 C13 -59(2) . .
C11 C12 C13 C14 58(2) . .
C12 C13 C14 N2 178.5(16) . .
C12 C13 C14 C9 -58.1(19) . .
C14 N2 C15 C16 -175.4(16) . .
C14 C9 C10 C11 -58(2) . .
C15 N2 C14 C9 -133.9(18) . .
C15 N2 C14 C13 -9(3) . .
C15 C16 C17 O4 0(3) . .
C15 C16 C17 C18 171.2(15) . .
C15 C16 C21 C5AA -176.9(17) . .
C16 C17 C18 C19 6(2) . .
C17 C16 C21 C5AA -1(3) . .
C17 C18 C19 C5AA -2(2) . .
C17 C18 C19 C22 -178.0(14) . .
C18 C19 C5AA C21 -3(3) . .
C18 C19 C22 O5 -173.5(16) . .
C18 C19 C22 O6 11(2) . .
C19 C5AA C21 C16 4(3) . .
C5AA C19 C22 O5 11(2) . .
C5AA C19 C22 O6 -164.8(15) . .
C21 C16 C17 O4 -176.4(17) . .
C21 C16 C17 C18 -5(2) . .
C22 C19 C5AA C21 172.8(17) . .
C23 C24 C25 C26 173.7(16) . .
C23 C24 C29 C28 -176.2(16) . .
C24 C25 C26 O9 179.2(16) . .
C24 C25 C26 C27 3(2) . .
C25 C24 C29 C28 -1(3) . .
C25 C26 C27 C28 -2(2) . .
C25 C26 C27 C30 176.2(15) . .
C26 C27 C28 C29 0(3) . .
C26 C27 C30 N3 -1(3) . .
C27 C28 C29 C24 2(3) . .
C28 C27 C30 N3 177.6(15) . .
C29 C24 C25 C26 -2(3) . .
C30 N3 C31 C32 -33(2) . .
C30 N3 C31 C36 -154.9(14) . .
C30 C27 C28 C29 -178.7(16) . .
C31 N3 C30 C27 -172.3(14) . .
C31 C32 C33 C34 56(2) . .
C32 C31 C36 N4 -173.8(13) . .
C32 C31 C36 C35 60.7(17) . .
C32 C33 C34 C35 -56(2) . .
C33 C34 C35 C36 57(2) . .
C34 C35 C36 N4 -178.2(14) . .
C34 C35 C36 C31 -59.5(18) . .
C36 N4 C37 C38 -179.3(17) . .
C36 C31 C32 C33 -57.2(19) . .
C37 N4 C36 C31 -127.0(16) . .
C37 N4 C36 C35 -6(2) . .
C37 C38 C39 C40 176(2) . .
C37 C38 C43 O10 0(3) . .
C37 C38 C43 C42 178.9(18) . .
C38 C39 C40 C41 6(3) . .
C39 C38 C43 O10 180(2) . .
C39 C38 C43 C42 -2(3) . .
C39 C40 C41 C42 -4(3) . .
C39 C40 C41 C44 178.5(18) . .
C40 C41 C42 C43 -1(3) . .
C40 C41 C44 O11 -169.0(17) . .
C40 C41 C44 O12 7(3) . .
C41 C42 C43 O10 -177.6(18) . .
C41 C42 C43 C38 4(3) . .
C42 C41 C44 O11 14(2) . .
C42 C41 C44 O12 -170.0(17) . .
C43 C38 C39 C40 -3(3) . .
C44 C41 C42 C43 176.5(18) . .
C46B N7 C45 O19 176(3) . .
C47 N7 C45 O19 7(3) . .
C55 N10 C54 O23 1(6) . .
C56 N10 C54 O23 172(2) . .
C58 N11 C57 O24 -1(4) . .
C59 N11 C57 O24 179(3) . .
N9A N9A C51A O21A -97(8) 2_756 .
N9A N9A C52A C53A -69(11) 2_756 2_756
N9A N9A C53A C52A -72(11) 2_756 2_756
N12A N12A C60A O25A 131(3) 2_757 .
N12A N12A C61A C61A -41(8) 2_757 2_757
C51A N9A C52A N9A -132(3) . 2_756
C51A N9A C52A C53A 159(11) . 2_756
C51A N9A C53A N9A 132(5) . 2_756
C51A N9A C53A C52A 61(13) . 2_756
C52A N9A C51A O21A -32(6) . .
C52A N9A C51A O21A -175(5) 2_756 .
C52A N9A C52A N9A 7(8) 2_756 2_756
C52A N9A C52A C53A -62(14) 2_756 2_756
C52A N9A C53A N9A -31(6) . 2_756
C52A N9A C53A N9A 72(11) 2_756 2_756
C52A N9A C53A C52A -103(11) . 2_756
C53A N9A C51A O21A 163(5) . .
C53A N9A C51A O21A -23(8) 2_756 .
C53A N9A C52A N9A 69(11) 2_756 2_756
C53A N9A C52A N9A 35(7) . 2_756
C53A N9A C52A C53A -34(14) . 2_756
C53A N9A C53A N9A -43(5) 2_756 2_756
C53A N9A C53A C52A -115(13) 2_756 2_756
C60A N12A C61A N12A -97(4) . 2_757
C60A N12A C61A C61A -138(9) . 2_757
C61A N12A C60A O25A -160(5) . .
C61A N12A C60A O25A 175(4) 2_757 .
C61A N12A C61A N12A 41(8) 2_757 2_757
C62A N12A C60A O25A -21(9) . .
C62A N12A C61A N12A 117(8) . 2_757
C62A N12A C61A C61A 76(11) . 2_757
C52B N9B C0AA O21B -168(8) . .
C61B N12B C60B O25B 167(8) . .
C62B N12B C60B O25B -142(13) . .
C50 N8 C48 O20 168(7) . .
C49 N8 C48 O20 165(12) . .
C53B N9B C0AA O21B -16(10) . .
C46A N7 C45 O19 -167(3) . .
